data_7223808
loop_
_publ_author_name
'Fortea-P\'erez, Francisco Ram\'on'
'Marino, Nadia'
'De Munno, G.'
'Armentano, Donatella'
'Julve, Miguel'
'Stiriba, Salah-Eddine'

_publ_section_title
;
 Intermolecular interactions in dictating the self-assembly of halogen
 derivatives of bis-(N-substituted oxamato)palladate(II) complexes
;
_journal_name_full 'RSC Adv.'
_journal_paper_doi 10.1039/C5RA25136B
_journal_year 2016
_chemical_formula_moiety '(C16 H8 F2 N2 O6 Pd) 2(C16 H36 N)'
_chemical_formula_sum 'C48 H80 F2 N4 O6 Pd'
_chemical_formula_weight 953.56
_chemical_name_systematic
;
 ?
;
_space_group_crystal_system monoclinic
_space_group_IT_number 14
_space_group_name_Hall '-P 2ybc'
_space_group_name_H-M_alt 'P 1 21/c 1'
_symmetry_space_group_name_Hall '-P 2ybc'
_symmetry_space_group_name_H-M 'P 1 21/c 1'
_atom_sites_solution_hydrogens geom
_atom_sites_solution_primary direct
_atom_sites_solution_secondary difmap
_audit_creation_method SHELXL-2013
_audit_update_record
;
2015-06-24 deposited with the CCDC.
2016-01-04 downloaded from the CCDC.
;
_cell_angle_alpha 90
_cell_angle_beta 92.808(3)
_cell_angle_gamma 90
_cell_formula_units_Z 2
_cell_length_a 9.6448(7)
_cell_length_b 16.3141(12)
_cell_length_c 16.9067(13)
_cell_measurement_reflns_used 9840
_cell_measurement_temperature 296(2)
_cell_measurement_theta_max 27.41
_cell_measurement_theta_min 2.41
_cell_volume 2657.0(3)
_computing_cell_refinement 'Bruker SAINT'
_computing_data_collection 'Bruker APEX2'
_computing_data_reduction 'Bruker SAINT'
_computing_molecular_graphics CrystalMaker
_computing_publication_material 'Bruker SHELXTL'
_computing_structure_refinement 'SHELXL-2013 (Sheldrick, 2013)'
_computing_structure_solution 'SHELXS-97 (Sheldrick, 2008)'
_diffrn_ambient_temperature 296(2)
_diffrn_measured_fraction_theta_full 1.000
_diffrn_measured_fraction_theta_max 0.996
_diffrn_measurement_device_type 'Bruker APEX-II CCD'
_diffrn_measurement_method '\w scans'
_diffrn_radiation_source 'fine-focus sealed tube'
_diffrn_radiation_type MoK\a
_diffrn_radiation_wavelength 0.71073
_diffrn_reflns_av_R_equivalents 0.0507
_diffrn_reflns_av_unetI/netI 0.0299
_diffrn_reflns_laue_measured_fraction_full 1.000
_diffrn_reflns_laue_measured_fraction_max 0.996
_diffrn_reflns_limit_h_max 12
_diffrn_reflns_limit_h_min -12
_diffrn_reflns_limit_k_max 20
_diffrn_reflns_limit_k_min -20
_diffrn_reflns_limit_l_max 20
_diffrn_reflns_limit_l_min -21
_diffrn_reflns_number 34933
_diffrn_reflns_point_group_measured_fraction_full 1.000
_diffrn_reflns_point_group_measured_fraction_max 0.996
_diffrn_reflns_theta_full 25.242
_diffrn_reflns_theta_max 26.746
_diffrn_reflns_theta_min 1.736
_exptl_absorpt_coefficient_mu 0.402
_exptl_absorpt_correction_T_max 0.9724
_exptl_absorpt_correction_T_min 0.8722
_exptl_absorpt_correction_type multi-scan
_exptl_absorpt_process_details sadabs
_exptl_crystal_colour yellow
_exptl_crystal_density_diffrn 1.192
_exptl_crystal_description parallelepiped
_exptl_crystal_F_000 1016
_exptl_crystal_recrystallization_method 'Re-crystallisation from solvent: water'
_exptl_crystal_size_max 0.350
_exptl_crystal_size_mid 0.070
_exptl_crystal_size_min 0.070
_refine_diff_density_max 0.390
_refine_diff_density_min -0.570
_refine_diff_density_rms 0.137
_refine_ls_extinction_method none
_refine_ls_goodness_of_fit_ref 1.093
_refine_ls_hydrogen_treatment constr
_refine_ls_matrix_type full
_refine_ls_number_parameters 281
_refine_ls_number_reflns 5622
_refine_ls_number_restraints 190
_refine_ls_restrained_S_all 1.090
_refine_ls_R_factor_all 0.0422
_refine_ls_R_factor_gt 0.0294
_refine_ls_shift/su_max 0.001
_refine_ls_shift/su_mean 0.000
_refine_ls_structure_factor_coef Fsqd
_refine_ls_weighting_details 'w=1/[\s^2^(Fo^2^)+(0.0525P)^2^+0.5165P] where P=(Fo^2^+2Fc^2^)/3'
_refine_ls_weighting_scheme calc
_refine_ls_wR_factor_gt 0.0855
_refine_ls_wR_factor_ref 0.1008
_reflns_Friedel_coverage 0.000
_reflns_number_gt 4450
_reflns_number_total 5622
_reflns_threshold_expression 'I > 2\s(I)'
_cod_data_source_file c5ra25136b2.cif
_cod_data_source_block 1
_cod_database_code 7223808
_shelx_space_group_comment
;
The symmetry employed for this shelxl refinement is uniquely defined
by the following loop, which should always be used as a source of
symmetry information in preference to the above space-group names.
They are only intended as comments.
;
_shelx_estimated_absorpt_t_min 0.872
_shelx_estimated_absorpt_t_max 0.972
_shelxl_version_number 2013-4

loop_
_space_group_symop_operation_xyz
'x, y, z'
'-x, y+1/2, -z+1/2'
'-x, -y, -z'
'x, -y-1/2, z-1/2'

loop_
_atom_site_label
_atom_site_type_symbol
_atom_site_fract_x
_atom_site_fract_y
_atom_site_fract_z
_atom_site_U_iso_or_equiv
_atom_site_adp_type
_atom_site_occupancy
_atom_site_site_symmetry_order
_atom_site_calc_flag
_atom_site_refinement_flags_posn
_atom_site_refinement_flags_adp
_atom_site_refinement_flags_occupancy
Pd1 Pd 0.5000 0.5000 0.0000 0.04195(9) Uani 1 2 d S . P
C1 C 0.3134(2) 0.61541(14) 0.05596(13) 0.0559(5) Uani 1 1 d . U .
C2 C 0.4412(2) 0.62335(14) 0.11286(13) 0.0584(5) Uani 1 1 d . U .
O1 O 0.32344(15) 0.56431(10) -0.00225(9) 0.0586(4) Uani 1 1 d . U .
O2 O 0.20994(19) 0.65746(13) 0.06495(11) 0.0797(5) Uani 1 1 d . U .
O3 O 0.4387(2) 0.67239(14) 0.16880(13) 0.1007(7) Uani 1 1 d . U .
N1 N 0.54689(18) 0.57526(10) 0.09398(9) 0.0483(4) Uani 1 1 d . U .
C3 C 0.6734(2) 0.57731(13) 0.14135(13) 0.0542(5) Uani 1 1 d . U .
C4 C 0.7980(3) 0.56819(15) 0.10474(17) 0.0672(6) Uani 1 1 d . U .
H4 H 0.7979 0.5622 0.0500 0.081 Uiso 1 1 calc R U .
C5 C 0.9248(3) 0.56786(17) 0.1498(2) 0.0870(8) Uani 1 1 d . U .
H5 H 1.0089 0.5625 0.1256 0.104 Uiso 1 1 calc R U .
C6 C 0.9205(4) 0.57558(18) 0.2301(2) 0.0932(9) Uani 1 1 d . U .
C7 C 0.8009(4) 0.58537(19) 0.2679(2) 0.0923(9) Uani 1 1 d . U .
H7 H 0.8026 0.5913 0.3227 0.111 Uiso 1 1 calc R U .
C8 C 0.6761(3) 0.58643(16) 0.22368(16) 0.0723(7) Uani 1 1 d . U .
H8 H 0.5934 0.5933 0.2490 0.087 Uiso 1 1 calc R U .
F1 F 1.0444(2) 0.57306(13) 0.27425(16) 0.1425(9) Uani 1 1 d . U .
N2 N 0.77405(18) 0.29777(11) 0.19371(10) 0.0508(4) Uani 1 1 d . . .
C9 C 0.6592(2) 0.36216(15) 0.19324(15) 0.0586(6) Uani 1 1 d . U .
H9A H 0.6988 0.4131 0.2134 0.070 Uiso 1 1 calc R U .
H9B H 0.6269 0.3717 0.1388 0.070 Uiso 1 1 calc R U .
C10 C 0.5341(3) 0.34120(18) 0.24111(16) 0.0740(7) Uani 1 1 d . U .
H10A H 0.4915 0.2911 0.2209 0.089 Uiso 1 1 calc R U .
H10B H 0.5642 0.3321 0.2960 0.089 Uiso 1 1 calc R U .
C11 C 0.4285(3) 0.4099(2) 0.2363(2) 0.1076(11) Uani 1 1 d . U .
H11A H 0.4005 0.4195 0.1812 0.129 Uiso 1 1 calc R U .
H11B H 0.4716 0.4597 0.2569 0.129 Uiso 1 1 calc R U .
C12 C 0.3002(3) 0.3917(3) 0.2821(3) 0.1318(16) Uani 1 1 d . U .
H12A H 0.2644 0.3388 0.2671 0.198 Uiso 1 1 calc R U .
H12B H 0.2309 0.4327 0.2702 0.198 Uiso 1 1 calc R U .
H12C H 0.3245 0.3922 0.3378 0.198 Uiso 1 1 calc R U .
C13 C 0.8366(2) 0.28246(14) 0.27756(12) 0.0573(5) Uani 1 1 d . U .
H13A H 0.7660 0.2575 0.3087 0.069 Uiso 1 1 calc R U .
H13B H 0.9117 0.2433 0.2743 0.069 Uiso 1 1 calc R U .
C14 C 0.8918(3) 0.35754(16) 0.32102(15) 0.0706(7) Uani 1 1 d . U .
H14A H 0.8154 0.3940 0.3316 0.085 Uiso 1 1 calc R U .
H14B H 0.9550 0.3867 0.2880 0.085 Uiso 1 1 calc R U .
C15 C 0.9671(4) 0.3338(2) 0.39829(17) 0.0923(9) Uani 1 1 d . U .
H15A H 1.0482 0.3014 0.3872 0.111 Uiso 1 1 calc R U .
H15B H 0.9065 0.3001 0.4289 0.111 Uiso 1 1 calc R U .
C16 C 1.0119(5) 0.4081(3) 0.4466(2) 0.1323(16) Uani 1 1 d . U .
H16A H 1.0732 0.4411 0.4168 0.198 Uiso 1 1 calc R U .
H16B H 1.0592 0.3907 0.4949 0.198 Uiso 1 1 calc R U .
H16C H 0.9317 0.4398 0.4586 0.198 Uiso 1 1 calc R U .
C17 C 0.7187(2) 0.21517(14) 0.16466(13) 0.0577(5) Uani 1 1 d . U .
H17A H 0.6515 0.1960 0.2013 0.069 Uiso 1 1 calc R U .
H17B H 0.7950 0.1764 0.1665 0.069 Uiso 1 1 calc R U .
C18 C 0.6505(3) 0.21410(16) 0.08146(14) 0.0689(6) Uani 1 1 d . U .
H18A H 0.5729 0.2520 0.0788 0.083 Uiso 1 1 calc R U .
H18B H 0.7169 0.2321 0.0438 0.083 Uiso 1 1 calc R U .
C19 C 0.5996(5) 0.1291(2) 0.0594(2) 0.1148(13) Uani 1 1 d . U .
H19A H 0.6769 0.0911 0.0646 0.138 Uiso 1 1 calc R U .
H19B H 0.5312 0.1122 0.0963 0.138 Uiso 1 1 calc R U .
C20 C 0.5367(6) 0.1238(4) -0.0226(3) 0.163(2) Uani 1 1 d . U .
H20A H 0.4516 0.1544 -0.0259 0.244 Uiso 1 1 calc R U .
H20B H 0.5179 0.0675 -0.0356 0.244 Uiso 1 1 calc R U .
H20C H 0.5999 0.1461 -0.0591 0.244 Uiso 1 1 calc R U .
C21 C 0.8829(2) 0.33155(14) 0.13970(13) 0.0564(5) Uani 1 1 d . U .
H21A H 0.8379 0.3421 0.0882 0.068 Uiso 1 1 calc R U .
H21B H 0.9149 0.3838 0.1610 0.068 Uiso 1 1 calc R U .
C22 C 1.0086(2) 0.27847(17) 0.12792(15) 0.0674(6) Uani 1 1 d . U .
H22A H 0.9799 0.2268 0.1038 0.081 Uiso 1 1 calc R U .
H22B H 1.0555 0.2668 0.1787 0.081 Uiso 1 1 calc R U .
C23 C 1.1073(3) 0.3228(2) 0.07476(17) 0.0847(9) Uani 1 1 d . U .
H23A H 1.0589 0.3342 0.0243 0.102 Uiso 1 1 calc R U .
H23B H 1.1333 0.3748 0.0989 0.102 Uiso 1 1 calc R U .
C24 C 1.2375(3) 0.2748(3) 0.0600(2) 0.1101(12) Uani 1 1 d . U .
H24A H 1.2836 0.2607 0.1098 0.165 Uiso 1 1 calc R U .
H24B H 1.2982 0.3076 0.0297 0.165 Uiso 1 1 calc R U .
H24C H 1.2134 0.2257 0.0313 0.165 Uiso 1 1 calc R U .

loop_
_atom_site_aniso_label
_atom_site_aniso_U_11
_atom_site_aniso_U_22
_atom_site_aniso_U_33
_atom_site_aniso_U_23
_atom_site_aniso_U_13
_atom_site_aniso_U_12
Pd1 0.05028(14) 0.03984(13) 0.03612(13) 0.00038(8) 0.00621(9) 0.00909(8)
C1 0.0620(12) 0.0570(13) 0.0498(12) 0.0045(10) 0.0133(9) 0.0159(10)
C2 0.0693(13) 0.0559(13) 0.0505(12) -0.0079(10) 0.0093(10) 0.0129(11)
O1 0.0609(9) 0.0621(9) 0.0525(8) -0.0070(7) -0.0004(7) 0.0210(7)
O2 0.0737(11) 0.0954(14) 0.0710(11) -0.0100(10) 0.0120(9) 0.0406(10)
O3 0.1015(15) 0.1122(17) 0.0874(14) -0.0557(13) -0.0070(11) 0.0395(13)
N1 0.0575(9) 0.0442(9) 0.0436(9) -0.0031(7) 0.0050(7) 0.0076(7)
C3 0.0638(12) 0.0379(10) 0.0603(12) -0.0018(9) -0.0030(10) -0.0008(9)
C4 0.0635(13) 0.0529(13) 0.0846(17) 0.0059(12) -0.0004(12) -0.0049(11)
C5 0.0613(14) 0.0588(15) 0.140(2) 0.0058(18) -0.0065(16) -0.0081(12)
C6 0.0909(18) 0.0548(15) 0.129(2) -0.0045(17) -0.0484(18) -0.0107(15)
C7 0.116(2) 0.0694(18) 0.0871(19) -0.0150(16) -0.0390(16) -0.0010(17)
C8 0.0903(17) 0.0603(15) 0.0647(14) -0.0146(12) -0.0125(13) 0.0025(13)
F1 0.1127(14) 0.1011(14) 0.204(2) -0.0087(15) -0.0880(16) -0.0141(12)
N2 0.0561(10) 0.0492(10) 0.0475(9) 0.0109(8) 0.0054(8) -0.0044(8)
C9 0.0602(13) 0.0543(13) 0.0621(14) 0.0111(11) 0.0097(11) 0.0012(10)
C10 0.0680(15) 0.0813(18) 0.0742(17) 0.0133(14) 0.0189(13) -0.0002(13)
C11 0.0741(18) 0.102(2) 0.150(3) 0.012(2) 0.038(2) 0.0070(16)
C12 0.074(2) 0.185(5) 0.140(3) 0.000(3) 0.036(2) 0.011(2)
C13 0.0656(13) 0.0590(13) 0.0469(11) 0.0129(10) -0.0001(10) -0.0083(10)
C14 0.0841(17) 0.0660(15) 0.0616(14) 0.0027(12) 0.0022(12) -0.0161(13)
C15 0.115(2) 0.096(2) 0.0644(16) 0.0043(15) -0.0117(16) -0.0354(19)
C16 0.185(4) 0.123(3) 0.086(2) -0.014(2) -0.028(2) -0.046(3)
C17 0.0644(13) 0.0517(12) 0.0570(13) 0.0057(10) 0.0018(10) -0.0072(10)
C18 0.0759(16) 0.0720(16) 0.0584(14) 0.0025(12) -0.0015(12) -0.0020(13)
C19 0.160(3) 0.098(2) 0.083(2) -0.0092(19) -0.027(2) -0.035(2)
C20 0.217(5) 0.167(5) 0.100(3) -0.032(3) -0.034(3) -0.043(4)
C21 0.0583(12) 0.0591(13) 0.0526(12) 0.0139(10) 0.0096(10) -0.0063(10)
C22 0.0582(13) 0.0787(17) 0.0655(15) 0.0105(13) 0.0064(11) 0.0021(12)
C23 0.0605(15) 0.117(2) 0.0779(18) 0.0258(17) 0.0141(13) 0.0032(15)
C24 0.0699(18) 0.150(4) 0.112(3) 0.017(2) 0.0228(18) 0.015(2)

loop_
_atom_type_symbol
_atom_type_description
_atom_type_scat_dispersion_real
_atom_type_scat_dispersion_imag
_atom_type_scat_source
C C 0.0033 0.0016 'International Tables Vol C Tables 4.2.6.8 and 6.1.1.4'
H H 0.0000 0.0000 'International Tables Vol C Tables 4.2.6.8 and 6.1.1.4'
N N 0.0061 0.0033 'International Tables Vol C Tables 4.2.6.8 and 6.1.1.4'
O O 0.0106 0.0060 'International Tables Vol C Tables 4.2.6.8 and 6.1.1.4'
F F 0.0171 0.0103 'International Tables Vol C Tables 4.2.6.8 and 6.1.1.4'
Pd Pd -0.9988 1.0072 'International Tables Vol C Tables 4.2.6.8 and 6.1.1.4'

loop_
_geom_angle_atom_site_label_1
_geom_angle_atom_site_label_2
_geom_angle_atom_site_label_3
_geom_angle
_geom_angle_site_symmetry_1
_geom_angle_site_symmetry_3
O1 Pd1 O1 180.0 . 3_665
O1 Pd1 N1 81.67(6) . .
O1 Pd1 N1 98.33(6) 3_665 .
O1 Pd1 N1 98.33(6) . 3_665
O1 Pd1 N1 81.67(6) 3_665 3_665
N1 Pd1 N1 180.0 . 3_665
O2 C1 O1 123.0(2) . .
O2 C1 C2 120.6(2) . .
O1 C1 C2 116.31(18) . .
O3 C2 N1 127.2(2) . .
O3 C2 C1 119.3(2) . .
N1 C2 C1 113.58(18) . .
C1 O1 Pd1 114.72(14) . .
C2 N1 C3 119.54(18) . .
C2 N1 Pd1 113.35(15) . .
C3 N1 Pd1 127.01(13) . .
C4 C3 C8 118.8(2) . .
C4 C3 N1 118.9(2) . .
C8 C3 N1 122.4(2) . .
C3 C4 C5 120.5(3) . .
C3 C4 H4 119.8 . .
C5 C4 H4 119.8 . .
C6 C5 C4 118.0(3) . .
C6 C5 H5 121.0 . .
C4 C5 H5 121.0 . .
C7 C6 C5 123.2(3) . .
C7 C6 F1 118.9(4) . .
C5 C6 F1 117.9(4) . .
C6 C7 C8 118.9(3) . .
C6 C7 H7 120.6 . .
C8 C7 H7 120.6 . .
C7 C8 C3 120.6(3) . .
C7 C8 H8 119.7 . .
C3 C8 H8 119.7 . .
C17 N2 C9 111.38(17) . .
C17 N2 C21 111.53(17) . .
C9 N2 C21 105.58(15) . .
C17 N2 C13 105.66(16) . .
C9 N2 C13 111.67(17) . .
C21 N2 C13 111.13(17) . .
C10 C9 N2 115.86(19) . .
C10 C9 H9A 108.3 . .
N2 C9 H9A 108.3 . .
C10 C9 H9B 108.3 . .
N2 C9 H9B 108.3 . .
H9A C9 H9B 107.4 . .
C11 C10 C9 110.7(2) . .
C11 C10 H10A 109.5 . .
C9 C10 H10A 109.5 . .
C11 C10 H10B 109.5 . .
C9 C10 H10B 109.5 . .
H10A C10 H10B 108.1 . .
C10 C11 C12 113.0(3) . .
C10 C11 H11A 109.0 . .
C12 C11 H11A 109.0 . .
C10 C11 H11B 109.0 . .
C12 C11 H11B 109.0 . .
H11A C11 H11B 107.8 . .
C11 C12 H12A 109.5 . .
C11 C12 H12B 109.5 . .
H12A C12 H12B 109.5 . .
C11 C12 H12C 109.5 . .
H12A C12 H12C 109.5 . .
H12B C12 H12C 109.5 . .
C14 C13 N2 115.51(18) . .
C14 C13 H13A 108.4 . .
N2 C13 H13A 108.4 . .
C14 C13 H13B 108.4 . .
N2 C13 H13B 108.4 . .
H13A C13 H13B 107.5 . .
C13 C14 C15 110.8(2) . .
C13 C14 H14A 109.5 . .
C15 C14 H14A 109.5 . .
C13 C14 H14B 109.5 . .
C15 C14 H14B 109.5 . .
H14A C14 H14B 108.1 . .
C14 C15 C16 111.9(3) . .
C14 C15 H15A 109.2 . .
C16 C15 H15A 109.2 . .
C14 C15 H15B 109.2 . .
C16 C15 H15B 109.2 . .
H15A C15 H15B 107.9 . .
C15 C16 H16A 109.5 . .
C15 C16 H16B 109.5 . .
H16A C16 H16B 109.5 . .
C15 C16 H16C 109.5 . .
H16A C16 H16C 109.5 . .
H16B C16 H16C 109.5 . .
N2 C17 C18 115.90(19) . .
N2 C17 H17A 108.3 . .
C18 C17 H17A 108.3 . .
N2 C17 H17B 108.3 . .
C18 C17 H17B 108.3 . .
H17A C17 H17B 107.4 . .
C19 C18 C17 111.0(2) . .
C19 C18 H18A 109.4 . .
C17 C18 H18A 109.4 . .
C19 C18 H18B 109.4 . .
C17 C18 H18B 109.4 . .
H18A C18 H18B 108.0 . .
C20 C19 C18 113.3(3) . .
C20 C19 H19A 108.9 . .
C18 C19 H19A 108.9 . .
C20 C19 H19B 108.9 . .
C18 C19 H19B 108.9 . .
H19A C19 H19B 107.7 . .
C19 C20 H20A 109.5 . .
C19 C20 H20B 109.5 . .
H20A C20 H20B 109.5 . .
C19 C20 H20C 109.5 . .
H20A C20 H20C 109.5 . .
H20B C20 H20C 109.5 . .
C22 C21 N2 116.83(18) . .
C22 C21 H21A 108.1 . .
N2 C21 H21A 108.1 . .
C22 C21 H21B 108.1 . .
N2 C21 H21B 108.1 . .
H21A C21 H21B 107.3 . .
C21 C22 C23 109.5(2) . .
C21 C22 H22A 109.8 . .
C23 C22 H22A 109.8 . .
C21 C22 H22B 109.8 . .
C23 C22 H22B 109.8 . .
H22A C22 H22B 108.2 . .
C24 C23 C22 113.6(3) . .
C24 C23 H23A 108.8 . .
C22 C23 H23A 108.8 . .
C24 C23 H23B 108.8 . .
C22 C23 H23B 108.8 . .
H23A C23 H23B 107.7 . .
C23 C24 H24A 109.5 . .
C23 C24 H24B 109.5 . .
H24A C24 H24B 109.5 . .
C23 C24 H24C 109.5 . .
H24A C24 H24C 109.5 . .
H24B C24 H24C 109.5 . .

loop_
_geom_bond_atom_site_label_1
_geom_bond_atom_site_label_2
_geom_bond_distance
_geom_bond_site_symmetry_2
Pd1 O1 1.9989(14) .
Pd1 O1 1.9990(14) 3_665
Pd1 N1 2.0411(16) .
Pd1 N1 2.0412(16) 3_665
C1 O2 1.226(3) .
C1 O1 1.297(3) .
C1 C2 1.532(3) .
C2 O3 1.240(3) .
C2 N1 1.337(3) .
N1 C3 1.426(3) .
C3 C4 1.387(3) .
C3 C8 1.399(3) .
C4 C5 1.409(4) .
C4 H4 0.9300 .
C5 C6 1.365(5) .
C5 H5 0.9300 .
C6 C7 1.356(5) .
C6 F1 1.379(3) .
C7 C8 1.386(4) .
C7 H7 0.9300 .
C8 H8 0.9300 .
N2 C17 1.522(3) .
N2 C9 1.527(3) .
N2 C21 1.528(3) .
N2 C13 1.534(3) .
C9 C10 1.524(3) .
C9 H9A 0.9700 .
C9 H9B 0.9700 .
C10 C11 1.514(4) .
C10 H10A 0.9700 .
C10 H10B 0.9700 .
C11 C12 1.520(4) .
C11 H11A 0.9700 .
C11 H11B 0.9700 .
C12 H12A 0.9600 .
C12 H12B 0.9600 .
C12 H12C 0.9600 .
C13 C14 1.512(3) .
C13 H13A 0.9700 .
C13 H13B 0.9700 .
C14 C15 1.513(4) .
C14 H14A 0.9700 .
C14 H14B 0.9700 .
C15 C16 1.514(4) .
C15 H15A 0.9700 .
C15 H15B 0.9700 .
C16 H16A 0.9600 .
C16 H16B 0.9600 .
C16 H16C 0.9600 .
C17 C18 1.524(3) .
C17 H17A 0.9700 .
C17 H17B 0.9700 .
C18 C19 1.512(4) .
C18 H18A 0.9700 .
C18 H18B 0.9700 .
C19 C20 1.488(5) .
C19 H19A 0.9700 .
C19 H19B 0.9700 .
C20 H20A 0.9600 .
C20 H20B 0.9600 .
C20 H20C 0.9600 .
C21 C22 1.511(3) .
C21 H21A 0.9700 .
C21 H21B 0.9700 .
C22 C23 1.523(3) .
C22 H22A 0.9700 .
C22 H22B 0.9700 .
C23 C24 1.510(4) .
C23 H23A 0.9700 .
C23 H23B 0.9700 .
C24 H24A 0.9600 .
C24 H24B 0.9600 .
C24 H24C 0.9600 .
